data_4078472
loop_
_publ_author_name
'Danopoulos, Andreas A.'
'Braunstein, Pierre'
'Wesolek, Marcel'
'Monakhov, Kirill Yu.'
'Rabu, Pierre'
'Robert, Vincent'

_publ_section_title
;
 Three-Coordinate Iron(II) N-Heterocyclic Carbene Alkyl Complexes
;
_journal_issue 11
_journal_name_full Organometallics
_journal_page_first 4102
_journal_paper_doi 10.1021/om300245z
_journal_volume 31
_journal_year 2012
_chemical_formula_moiety 'C27 H38 Cl3 Fe N2, C27 H39 N2, C4 H10 O'
_chemical_formula_sum 'C58 H87 Cl3 Fe N4 O'
_chemical_formula_weight 1018.52
_chemical_name_systematic
;
 ?
;
_space_group_IT_number 14
_symmetry_cell_setting monoclinic
_symmetry_space_group_name_Hall '-P 2ybc'
_symmetry_space_group_name_H-M 'P 1 21/c 1'
_atom_sites_solution_hydrogens geom
_atom_sites_solution_primary direct
_atom_sites_solution_secondary difmap
_audit_creation_method SHELXL-97
_cell_angle_alpha 90.00
_cell_angle_beta 129.027(3)
_cell_angle_gamma 90.00
_cell_formula_units_Z 4
_cell_length_a 18.7100(11)
_cell_length_b 15.2061(9)
_cell_length_c 26.7567(13)
_cell_measurement_reflns_used 4600
_cell_measurement_temperature 173(2)
_cell_measurement_theta_max 23.17
_cell_measurement_theta_min 2.37
_cell_volume 5913.7(6)
_computing_cell_refinement 'Bruker SAINT'
_computing_data_collection 'Bruker APEX2'
_computing_data_reduction 'Bruker SAINT'
_computing_molecular_graphics 'Bruker SHELXTL'
_computing_publication_material 'Bruker SHELXTL'
_computing_structure_refinement 'SHELXL-97 (Sheldrick, 2008)'
_computing_structure_solution 'SHELXS-97 (Sheldrick, 2008)'
_diffrn_ambient_temperature 173(2)
_diffrn_measured_fraction_theta_full 0.992
_diffrn_measured_fraction_theta_max 0.992
_diffrn_measurement_device_type 'Bruker APEX-II CCD'
_diffrn_measurement_method '\f and \w scans'
_diffrn_radiation_monochromator triumph
_diffrn_radiation_source 'sealed tube'
_diffrn_radiation_type MoK\a
_diffrn_radiation_wavelength 0.71073
_diffrn_reflns_av_R_equivalents 0.0793
_diffrn_reflns_av_sigmaI/netI 0.0996
_diffrn_reflns_limit_h_max 21
_diffrn_reflns_limit_h_min -24
_diffrn_reflns_limit_k_max 20
_diffrn_reflns_limit_k_min -16
_diffrn_reflns_limit_l_max 35
_diffrn_reflns_limit_l_min -27
_diffrn_reflns_number 42364
_diffrn_reflns_theta_full 28.12
_diffrn_reflns_theta_max 28.12
_diffrn_reflns_theta_min 1.94
_exptl_absorpt_coefficient_mu 0.430
_exptl_absorpt_correction_T_max 0.9788
_exptl_absorpt_correction_T_min 0.8137
_exptl_absorpt_correction_type multi-scan
_exptl_absorpt_process_details sadabs
_exptl_crystal_colour colourless
_exptl_crystal_density_diffrn 1.144
_exptl_crystal_density_method 'not measured'
_exptl_crystal_description plate
_exptl_crystal_F_000 2192
_exptl_crystal_size_max 0.50
_exptl_crystal_size_mid 0.15
_exptl_crystal_size_min 0.05
_refine_diff_density_max 0.389
_refine_diff_density_min -0.385
_refine_diff_density_rms 0.055
_refine_ls_extinction_method none
_refine_ls_goodness_of_fit_ref 1.002
_refine_ls_hydrogen_treatment constr
_refine_ls_matrix_type full
_refine_ls_number_parameters 622
_refine_ls_number_reflns 14331
_refine_ls_number_restraints 0
_refine_ls_restrained_S_all 1.002
_refine_ls_R_factor_all 0.1333
_refine_ls_R_factor_gt 0.0569
_refine_ls_shift/su_max 0.001
_refine_ls_shift/su_mean 0.000
_refine_ls_structure_factor_coef Fsqd
_refine_ls_weighting_details 'calc w=1/[\s^2^(Fo^2^)+(0.0465P)^2^+0.3200P] where P=(Fo^2^+2Fc^2^)/3'
_refine_ls_weighting_scheme calc
_refine_ls_wR_factor_gt 0.1021
_refine_ls_wR_factor_ref 0.1233
_reflns_number_gt 7709
_reflns_number_total 14331
_reflns_threshold_expression I>2\s(I)
_cod_data_source_file om300245z_si_002.cif
_cod_data_source_block Complex2
_cod_depositor_comments
;
The following automatic conversions were performed:

'_symmetry_cell_setting' value 'Monoclinic' changed to 'monoclinic'
according to /home/saulius/struct/CIF-dictionaries/cif_core.dic
dictionary named 'cif_core.dic' version 2.4.1 from 2010-06-29.

Automatic conversion script
Id: cif_fix_values 1891 2012-01-12 08:04:46Z andrius 
;
_cod_original_sg_symbol_Hall '-P 2ybc '
_cod_original_sg_symbol_H-M 'P 21/c  '
_cod_database_code 4078472

loop_
_symmetry_equiv_pos_as_xyz
'x, y, z'
'-x, y+1/2, -z+1/2'
'-x, -y, -z'
'x, -y-1/2, z-1/2'

loop_
_atom_site_label
_atom_site_type_symbol
_atom_site_fract_x
_atom_site_fract_y
_atom_site_fract_z
_atom_site_U_iso_or_equiv
_atom_site_adp_type
_atom_site_occupancy
_atom_site_symmetry_multiplicity
_atom_site_calc_flag
_atom_site_refinement_flags
C1 C 0.91476(15) 0.61327(16) 0.66841(12) 0.0246(6) Uani 1 1 d .
C2 C 1.00253(18) 0.50341(17) 0.74783(14) 0.0375(7) Uani 1 1 d .
H2A H 1.0178 0.4997 0.7906 0.045 Uiso 1 1 calc R
H2B H 1.0500 0.4718 0.7492 0.045 Uiso 1 1 calc R
C3 C 0.90721(18) 0.46753(17) 0.69539(13) 0.0358(7) Uani 1 1 d .
H3A H 0.9102 0.4120 0.6775 0.043 Uiso 1 1 calc R
H3B H 0.8726 0.4574 0.7115 0.043 Uiso 1 1 calc R
C4 C 1.07230(16) 0.65249(17) 0.76581(13) 0.0326(7) Uani 1 1 d .
C5 C 1.08515(16) 0.69971(17) 0.81559(13) 0.0334(7) Uani 1 1 d .
C6 C 1.16436(17) 0.75077(19) 0.85442(15) 0.0454(8) Uani 1 1 d .
H6 H 1.1755 0.7837 0.8889 0.054 Uiso 1 1 calc R
C7 C 1.22677(18) 0.7538(2) 0.84298(18) 0.0565(10) Uani 1 1 d .
H7 H 1.2801 0.7895 0.8694 0.068 Uiso 1 1 calc R
C8 C 1.21303(19) 0.7064(2) 0.79471(18) 0.0562(10) Uani 1 1 d .
H8 H 1.2572 0.7095 0.7881 0.067 Uiso 1 1 calc R
C9 C 1.13552(18) 0.6532(2) 0.75440(15) 0.0425(8) Uani 1 1 d .
C10 C 1.01896(18) 0.69320(18) 0.83029(13) 0.0356(7) Uani 1 1 d .
H10 H 0.9653 0.6571 0.7955 0.043 Uiso 1 1 calc R
C11 C 1.0646(2) 0.6444(2) 0.89365(15) 0.0546(9) Uani 1 1 d .
H11A H 1.0824 0.5853 0.8905 0.082 Uiso 1 1 calc R
H11B H 1.0213 0.6398 0.9025 0.082 Uiso 1 1 calc R
H11C H 1.1195 0.6767 0.9286 0.082 Uiso 1 1 calc R
C12 C 0.9818(2) 0.7821(2) 0.83057(17) 0.0541(9) Uani 1 1 d .
H12A H 1.0330 0.8196 0.8638 0.081 Uiso 1 1 calc R
H12B H 0.9391 0.7738 0.8397 0.081 Uiso 1 1 calc R
H12C H 0.9495 0.8101 0.7884 0.081 Uiso 1 1 calc R
C13 C 1.1238(2) 0.5981(2) 0.70301(16) 0.0535(9) Uani 1 1 d .
H13 H 1.0607 0.5720 0.6763 0.064 Uiso 1 1 calc R
C14 C 1.1309(3) 0.6533(3) 0.6584(2) 0.0813(13) Uani 1 1 d .
H14A H 1.0865 0.7017 0.6403 0.122 Uiso 1 1 calc R
H14B H 1.1176 0.6162 0.6235 0.122 Uiso 1 1 calc R
H14C H 1.1933 0.6773 0.6829 0.122 Uiso 1 1 calc R
C15 C 1.1932(2) 0.5218(3) 0.73186(18) 0.0694(11) Uani 1 1 d .
H15A H 1.2558 0.5455 0.7578 0.104 Uiso 1 1 calc R
H15B H 1.1814 0.4856 0.6971 0.104 Uiso 1 1 calc R
H15C H 1.1865 0.4858 0.7591 0.104 Uiso 1 1 calc R
C16 C 0.77771(18) 0.52578(17) 0.58448(13) 0.0327(7) Uani 1 1 d .
C17 C 0.69728(18) 0.54209(18) 0.57605(14) 0.0382(7) Uani 1 1 d .
C18 C 0.6138(2) 0.5290(2) 0.51437(15) 0.0513(9) Uani 1 1 d .
H18 H 0.5577 0.5396 0.5069 0.062 Uiso 1 1 calc R
C19 C 0.6111(2) 0.5014(2) 0.46480(16) 0.0605(10) Uani 1 1 d .
H19 H 0.5535 0.4943 0.4232 0.073 Uiso 1 1 calc R
C20 C 0.6911(2) 0.4836(2) 0.47445(15) 0.0548(9) Uani 1 1 d .
H20 H 0.6880 0.4634 0.4395 0.066 Uiso 1 1 calc R
C21 C 0.7769(2) 0.49491(18) 0.53493(14) 0.0386(7) Uani 1 1 d .
C22 C 0.69728(18) 0.56863(19) 0.63048(14) 0.0393(7) Uani 1 1 d .
H22 H 0.7606 0.5894 0.6670 0.047 Uiso 1 1 calc R
C23 C 0.6758(2) 0.4892(2) 0.65394(16) 0.0530(9) Uani 1 1 d .
H23A H 0.6146 0.4665 0.6187 0.079 Uiso 1 1 calc R
H23B H 0.6771 0.5069 0.6897 0.079 Uiso 1 1 calc R
H23C H 0.7219 0.4433 0.6685 0.079 Uiso 1 1 calc R
C24 C 0.6300(2) 0.6438(2) 0.61216(18) 0.0616(10) Uani 1 1 d .
H24A H 0.6452 0.6947 0.5980 0.092 Uiso 1 1 calc R
H24B H 0.6348 0.6600 0.6496 0.092 Uiso 1 1 calc R
H24C H 0.5671 0.6245 0.5772 0.092 Uiso 1 1 calc R
C25 C 0.8647(2) 0.4750(2) 0.54483(15) 0.0470(8) Uani 1 1 d .
H25 H 0.9146 0.4642 0.5918 0.056 Uiso 1 1 calc R
C26 C 0.8953(3) 0.5518(2) 0.5253(2) 0.0711(11) Uani 1 1 d .
H26A H 0.8470 0.5650 0.4796 0.107 Uiso 1 1 calc R
H26B H 0.9520 0.5360 0.5327 0.107 Uiso 1 1 calc R
H26C H 0.9064 0.6037 0.5510 0.107 Uiso 1 1 calc R
C27 C 0.8557(3) 0.3922(2) 0.50868(18) 0.0771(12) Uani 1 1 d .
H27A H 0.8317 0.3438 0.5185 0.116 Uiso 1 1 calc R
H27B H 0.9163 0.3760 0.5221 0.116 Uiso 1 1 calc R
H27C H 0.8134 0.4036 0.4623 0.116 Uiso 1 1 calc R
C28 C 0.67532(15) 0.97869(16) 0.40761(12) 0.0260(6) Uani 1 1 d .
H28 H 0.6291 0.9911 0.3632 0.031 Uiso 1 1 calc R
C29 C 0.81328(15) 0.93850(17) 0.50196(12) 0.0259(6) Uani 1 1 d .
H29A H 0.8711 0.9725 0.5308 0.031 Uiso 1 1 calc R
H29B H 0.8279 0.8749 0.5079 0.031 Uiso 1 1 calc R
C30 C 0.74568(15) 0.96075(17) 0.51424(12) 0.0271(6) Uani 1 1 d .
H30A H 0.7404 0.9118 0.5362 0.033 Uiso 1 1 calc R
H30B H 0.7642 1.0149 0.5403 0.033 Uiso 1 1 calc R
C31 C 0.79616(15) 0.96030(17) 0.39838(12) 0.0277(6) Uani 1 1 d .
C32 C 0.84583(16) 1.03347(18) 0.40231(13) 0.0325(7) Uani 1 1 d .
C33 C 0.87378(19) 1.0304(2) 0.36527(15) 0.0417(8) Uani 1 1 d .
H33 H 0.9073 1.0784 0.3664 0.050 Uiso 1 1 calc R
C34 C 0.8539(2) 0.9588(2) 0.32670(15) 0.0464(8) Uani 1 1 d .
H34 H 0.8727 0.9589 0.3009 0.056 Uiso 1 1 calc R
C35 C 0.80747(19) 0.8874(2) 0.32499(14) 0.0422(8) Uani 1 1 d .
H35 H 0.7955 0.8383 0.2987 0.051 Uiso 1 1 calc R
C36 C 0.77761(17) 0.88604(18) 0.36152(13) 0.0329(7) Uani 1 1 d .
C37 C 0.86378(18) 1.11303(18) 0.44223(14) 0.0383(7) Uani 1 1 d .
H37 H 0.8589 1.0943 0.4758 0.046 Uiso 1 1 calc R
C38 C 0.95998(19) 1.1515(2) 0.47683(16) 0.0532(9) Uani 1 1 d .
H38A H 1.0062 1.1058 0.5033 0.080 Uiso 1 1 calc R
H38B H 0.9696 1.2003 0.5044 0.080 Uiso 1 1 calc R
H38C H 0.9658 1.1729 0.4450 0.080 Uiso 1 1 calc R
C39 C 0.7903(2) 1.1829(2) 0.40064(17) 0.0583(10) Uani 1 1 d .
H39A H 0.7923 1.2014 0.3665 0.087 Uiso 1 1 calc R
H39B H 0.8018 1.2338 0.4274 0.087 Uiso 1 1 calc R
H39C H 0.7295 1.1584 0.3814 0.087 Uiso 1 1 calc R
C40 C 0.72794(18) 0.80620(19) 0.35987(14) 0.0377(7) Uani 1 1 d .
H40 H 0.7142 0.8172 0.3899 0.045 Uiso 1 1 calc R
C41 C 0.6363(2) 0.7920(2) 0.29253(15) 0.0599(10) Uani 1 1 d .
H41A H 0.5983 0.8449 0.2790 0.090 Uiso 1 1 calc R
H41B H 0.6041 0.7418 0.2933 0.090 Uiso 1 1 calc R
H41C H 0.6479 0.7801 0.2622 0.090 Uiso 1 1 calc R
C42 C 0.7878(2) 0.7238(2) 0.38295(18) 0.0632(10) Uani 1 1 d .
H42A H 0.7978 0.7086 0.3522 0.095 Uiso 1 1 calc R
H42B H 0.7567 0.6750 0.3862 0.095 Uiso 1 1 calc R
H42C H 0.8471 0.7350 0.4252 0.095 Uiso 1 1 calc R
C43 C 0.57022(15) 0.99598(18) 0.43180(12) 0.0273(6) Uani 1 1 d .
C44 C 0.51581(16) 0.92595(19) 0.42498(12) 0.0322(6) Uani 1 1 d .
C45 C 0.43172(17) 0.9484(2) 0.40952(13) 0.0375(7) Uani 1 1 d .
H45 H 0.3931 0.9033 0.4053 0.045 Uiso 1 1 calc R
C46 C 0.40359(18) 1.0345(2) 0.40020(14) 0.0426(8) Uani 1 1 d .
H46 H 0.3457 1.0480 0.3894 0.051 Uiso 1 1 calc R
C47 C 0.45784(17) 1.1012(2) 0.40632(13) 0.0380(7) Uani 1 1 d .
H47 H 0.4367 1.1602 0.3993 0.046 Uiso 1 1 calc R
C48 C 0.54402(16) 1.08403(18) 0.42275(12) 0.0307(6) Uani 1 1 d .
C49 C 0.54486(17) 0.83167(18) 0.43032(14) 0.0355(7) Uani 1 1 d .
H49 H 0.6136 0.8303 0.4615 0.043 Uiso 1 1 calc R
C50 C 0.5154(2) 0.7987(2) 0.36638(17) 0.0611(10) Uani 1 1 d .
H50A H 0.4481 0.7968 0.3350 0.092 Uiso 1 1 calc R
H50B H 0.5401 0.7395 0.3719 0.092 Uiso 1 1 calc R
H50C H 0.5389 0.8384 0.3509 0.092 Uiso 1 1 calc R
C51 C 0.5108(2) 0.7693(2) 0.45538(18) 0.0618(10) Uani 1 1 d .
H51A H 0.5267 0.7927 0.4954 0.093 Uiso 1 1 calc R
H51B H 0.5397 0.7116 0.4636 0.093 Uiso 1 1 calc R
H51C H 0.4438 0.7633 0.4233 0.093 Uiso 1 1 calc R
C52 C 0.60264(18) 1.15951(19) 0.42996(13) 0.0364(7) Uani 1 1 d .
H52 H 0.6611 1.1342 0.4423 0.044 Uiso 1 1 calc R
C53 C 0.6276(2) 1.2221(2) 0.48289(16) 0.0585(10) Uani 1 1 d .
H53A H 0.5716 1.2500 0.4711 0.088 Uiso 1 1 calc R
H53B H 0.6694 1.2675 0.4886 0.088 Uiso 1 1 calc R
H53C H 0.6579 1.1894 0.5232 0.088 Uiso 1 1 calc R
C54 C 0.5557(2) 1.2093(2) 0.36685(16) 0.0569(9) Uani 1 1 d .
H54A H 0.5423 1.1686 0.3335 0.085 Uiso 1 1 calc R
H54B H 0.5966 1.2560 0.3728 0.085 Uiso 1 1 calc R
H54C H 0.4983 1.2353 0.3537 0.085 Uiso 1 1 calc R
C55 C 0.6239(3) 0.4107(3) 0.29644(19) 0.0919(15) Uani 1 1 d .
H55A H 0.6352 0.4201 0.3371 0.138 Uiso 1 1 calc R
H55B H 0.6819 0.3951 0.3054 0.138 Uiso 1 1 calc R
H55C H 0.5796 0.3627 0.2726 0.138 Uiso 1 1 calc R
C56 C 0.5861(2) 0.4932(3) 0.25701(18) 0.0713(11) Uani 1 1 d .
H56A H 0.6293 0.5422 0.2825 0.086 Uiso 1 1 calc R
H56B H 0.5815 0.4854 0.2184 0.086 Uiso 1 1 calc R
C57 C 0.4974(3) 0.5438(3) 0.28788(17) 0.0718(11) Uani 1 1 d .
H57A H 0.5503 0.5835 0.3170 0.086 Uiso 1 1 calc R
H57B H 0.5043 0.4920 0.3130 0.086 Uiso 1 1 calc R
C58 C 0.4102(3) 0.5905(3) 0.26152(18) 0.0746(12) Uani 1 1 d .
H58A H 0.4037 0.6418 0.2368 0.112 Uiso 1 1 calc R
H58B H 0.4114 0.6098 0.2970 0.112 Uiso 1 1 calc R
H58C H 0.3580 0.5507 0.2334 0.112 Uiso 1 1 calc R
N1 N 0.99354(13) 0.59581(13) 0.72739(10) 0.0285(5) Uani 1 1 d .
N2 N 0.86552(13) 0.53894(13) 0.64715(10) 0.0287(5) Uani 1 1 d .
N3 N 0.76143(13) 0.96499(13) 0.43352(10) 0.0252(5) Uani 1 1 d .
N4 N 0.65822(13) 0.97389(14) 0.44774(10) 0.0262(5) Uani 1 1 d .
Cl1 Cl 0.76107(5) 0.72423(5) 0.51414(3) 0.04206(19) Uani 1 1 d .
Cl2 Cl 0.79481(5) 0.81068(6) 0.65676(5) 0.0590(2) Uani 1 1 d .
Cl3 Cl 0.98393(4) 0.83365(5) 0.65233(4) 0.03991(18) Uani 1 1 d .
Fe1 Fe 0.86837(2) 0.73861(2) 0.623986(18) 0.02813(11) Uani 1 1 d .
O1 O 0.49596(14) 0.51666(16) 0.23687(10) 0.0569(6) Uani 1 1 d .

loop_
_atom_site_aniso_label
_atom_site_aniso_U_11
_atom_site_aniso_U_22
_atom_site_aniso_U_33
_atom_site_aniso_U_23
_atom_site_aniso_U_13
_atom_site_aniso_U_12
C1 0.0263(12) 0.0252(14) 0.0268(14) 0.0023(11) 0.0188(12) 0.0035(10)
C2 0.0404(14) 0.0261(15) 0.0378(16) 0.0126(13) 0.0207(13) 0.0052(12)
C3 0.0448(16) 0.0239(14) 0.0375(16) 0.0071(12) 0.0253(14) 0.0028(12)
C4 0.0233(12) 0.0289(15) 0.0342(16) 0.0159(13) 0.0126(12) 0.0054(11)
C5 0.0257(13) 0.0245(14) 0.0341(16) 0.0121(12) 0.0113(12) 0.0025(11)
C6 0.0308(14) 0.0335(17) 0.0457(18) 0.0091(14) 0.0116(13) 0.0008(12)
C7 0.0234(14) 0.049(2) 0.064(2) 0.0204(18) 0.0120(15) -0.0049(14)
C8 0.0284(15) 0.068(2) 0.065(2) 0.030(2) 0.0259(17) 0.0063(15)
C9 0.0303(14) 0.0478(19) 0.0463(19) 0.0251(15) 0.0226(14) 0.0116(13)
C10 0.0341(14) 0.0320(16) 0.0307(15) -0.0018(12) 0.0156(13) -0.0054(12)
C11 0.0492(18) 0.063(2) 0.0421(19) 0.0058(17) 0.0240(16) -0.0027(16)
C12 0.0506(18) 0.043(2) 0.062(2) -0.0094(16) 0.0318(17) -0.0038(15)
C13 0.0401(17) 0.075(2) 0.054(2) 0.0236(19) 0.0342(16) 0.0178(16)
C14 0.084(3) 0.103(3) 0.087(3) 0.048(3) 0.068(3) 0.043(2)
C15 0.067(2) 0.079(3) 0.075(3) 0.022(2) 0.050(2) 0.024(2)
C16 0.0380(15) 0.0234(14) 0.0290(15) -0.0002(12) 0.0174(13) -0.0064(11)
C17 0.0378(15) 0.0340(16) 0.0362(17) 0.0033(13) 0.0201(14) -0.0082(12)
C18 0.0399(16) 0.063(2) 0.0410(19) 0.0023(17) 0.0207(15) -0.0143(15)
C19 0.0467(19) 0.080(3) 0.037(2) -0.0076(18) 0.0177(16) -0.0217(18)
C20 0.071(2) 0.056(2) 0.0323(18) -0.0094(16) 0.0298(18) -0.0140(18)
C21 0.0501(17) 0.0304(16) 0.0348(17) 0.0014(13) 0.0265(15) -0.0021(13)
C22 0.0351(15) 0.0406(17) 0.0419(18) 0.0026(14) 0.0242(14) -0.0015(13)
C23 0.0524(18) 0.060(2) 0.056(2) 0.0039(18) 0.0389(18) -0.0070(16)
C24 0.0496(19) 0.061(2) 0.068(2) 0.0015(19) 0.0339(19) 0.0090(17)
C25 0.068(2) 0.0367(18) 0.0440(19) 0.0066(15) 0.0391(17) 0.0119(15)
C26 0.084(3) 0.069(3) 0.098(3) 0.027(2) 0.075(3) 0.028(2)
C27 0.107(3) 0.063(3) 0.056(2) 0.001(2) 0.049(2) 0.028(2)
C28 0.0234(12) 0.0266(14) 0.0269(14) 0.0023(11) 0.0152(11) 0.0009(10)
C29 0.0246(12) 0.0269(14) 0.0249(14) 0.0026(11) 0.0149(11) 0.0016(10)
C30 0.0218(12) 0.0321(15) 0.0224(13) 0.0039(11) 0.0116(11) 0.0016(10)
C31 0.0217(12) 0.0360(16) 0.0286(14) 0.0054(12) 0.0174(11) 0.0056(11)
C32 0.0273(13) 0.0399(17) 0.0359(16) 0.0108(13) 0.0225(13) 0.0063(12)
C33 0.0424(16) 0.0440(19) 0.057(2) 0.0113(16) 0.0402(16) 0.0045(14)
C34 0.0487(18) 0.063(2) 0.049(2) 0.0119(17) 0.0413(17) 0.0125(16)
C35 0.0459(17) 0.0468(19) 0.0453(19) 0.0039(15) 0.0342(16) 0.0079(14)
C36 0.0285(13) 0.0380(16) 0.0306(15) 0.0023(13) 0.0178(12) 0.0032(12)
C37 0.0432(16) 0.0351(16) 0.0484(19) 0.0047(14) 0.0344(15) -0.0037(13)
C38 0.0450(17) 0.059(2) 0.053(2) 0.0025(17) 0.0299(17) -0.0102(15)
C39 0.0544(19) 0.0365(19) 0.077(3) -0.0012(17) 0.0380(19) -0.0011(15)
C40 0.0402(15) 0.0399(17) 0.0350(16) -0.0042(13) 0.0246(14) -0.0031(13)
C41 0.0457(18) 0.080(3) 0.044(2) -0.0150(18) 0.0236(16) -0.0175(17)
C42 0.070(2) 0.045(2) 0.077(3) 0.0053(18) 0.048(2) 0.0014(17)
C43 0.0187(11) 0.0417(16) 0.0218(13) 0.0007(12) 0.0129(11) 0.0021(11)
C44 0.0241(12) 0.0447(17) 0.0273(15) -0.0012(13) 0.0159(12) -0.0014(12)
C45 0.0256(13) 0.0477(19) 0.0400(17) -0.0040(14) 0.0210(13) -0.0052(12)
C46 0.0232(13) 0.060(2) 0.0427(18) -0.0037(15) 0.0197(13) 0.0049(13)
C47 0.0300(14) 0.0458(18) 0.0350(16) -0.0008(14) 0.0188(13) 0.0067(13)
C48 0.0249(12) 0.0385(16) 0.0265(14) 0.0020(12) 0.0151(12) 0.0046(11)
C49 0.0287(13) 0.0375(17) 0.0403(17) -0.0042(13) 0.0218(13) -0.0049(12)
C50 0.073(2) 0.052(2) 0.065(2) -0.0108(18) 0.046(2) -0.0008(18)
C51 0.077(2) 0.047(2) 0.080(3) 0.0108(19) 0.058(2) -0.0001(18)
C52 0.0326(14) 0.0384(17) 0.0405(17) 0.0095(14) 0.0240(13) 0.0101(12)
C53 0.059(2) 0.058(2) 0.054(2) -0.0097(18) 0.0333(18) -0.0174(17)
C54 0.062(2) 0.056(2) 0.056(2) 0.0172(18) 0.0382(19) 0.0076(17)
C55 0.074(3) 0.137(4) 0.056(3) 0.016(3) 0.037(2) 0.028(3)
C56 0.049(2) 0.103(3) 0.057(2) -0.005(2) 0.0311(19) -0.008(2)
C57 0.075(3) 0.091(3) 0.044(2) -0.008(2) 0.035(2) -0.013(2)
C58 0.078(3) 0.104(3) 0.063(3) -0.012(2) 0.054(2) -0.021(2)
N1 0.0279(11) 0.0247(12) 0.0311(12) 0.0076(10) 0.0178(10) 0.0028(9)
N2 0.0337(11) 0.0233(12) 0.0271(12) 0.0035(9) 0.0182(10) 0.0011(9)
N3 0.0223(10) 0.0303(12) 0.0248(12) 0.0028(9) 0.0157(9) -0.0005(9)
N4 0.0212(10) 0.0341(13) 0.0246(12) 0.0040(10) 0.0151(9) 0.0027(9)
Cl1 0.0382(4) 0.0334(4) 0.0338(4) 0.0057(3) 0.0127(3) 0.0014(3)
Cl2 0.0566(5) 0.0581(5) 0.0802(6) -0.0030(5) 0.0516(5) 0.0120(4)
Cl3 0.0368(3) 0.0365(4) 0.0456(4) 0.0017(3) 0.0255(3) -0.0083(3)
Fe1 0.02496(17) 0.0240(2) 0.0326(2) 0.00619(17) 0.01677(16) 0.00257(16)
O1 0.0512(13) 0.0828(17) 0.0307(12) -0.0078(12) 0.0229(11) -0.0087(12)

loop_
_atom_type_symbol
_atom_type_description
_atom_type_scat_dispersion_real
_atom_type_scat_dispersion_imag
_atom_type_scat_source
C C 0.0033 0.0016 'International Tables Vol C Tables 4.2.6.8 and 6.1.1.4'
H H 0.0000 0.0000 'International Tables Vol C Tables 4.2.6.8 and 6.1.1.4'
N N 0.0061 0.0033 'International Tables Vol C Tables 4.2.6.8 and 6.1.1.4'
Cl Cl 0.1484 0.1585 'International Tables Vol C Tables 4.2.6.8 and 6.1.1.4'
Fe Fe 0.3463 0.8444 'International Tables Vol C Tables 4.2.6.8 and 6.1.1.4'
O O 0.0106 0.0060 'International Tables Vol C Tables 4.2.6.8 and 6.1.1.4'

loop_
_geom_angle_atom_site_label_1
_geom_angle_atom_site_label_2
_geom_angle_atom_site_label_3
_geom_angle
N2 C1 N1 106.5(2)
N2 C1 Fe1 126.27(17)
N1 C1 Fe1 126.52(18)
N1 C2 C3 101.9(2)
N1 C2 H2A 111.4
C3 C2 H2A 111.4
N1 C2 H2B 111.4
C3 C2 H2B 111.4
H2A C2 H2B 109.3
N2 C3 C2 102.1(2)
N2 C3 H3A 111.3
C2 C3 H3A 111.3
N2 C3 H3B 111.3
C2 C3 H3B 111.3
H3A C3 H3B 109.2
C5 C4 C9 123.0(3)
C5 C4 N1 118.3(2)
C9 C4 N1 118.5(3)
C6 C5 C4 117.5(3)
C6 C5 C10 120.1(3)
C4 C5 C10 122.3(2)
C7 C6 C5 120.3(3)
C7 C6 H6 119.9
C5 C6 H6 119.9
C8 C7 C6 120.9(3)
C8 C7 H7 119.5
C6 C7 H7 119.5
C7 C8 C9 121.7(3)
C7 C8 H8 119.1
C9 C8 H8 119.1
C4 C9 C8 116.5(3)
C4 C9 C13 122.7(3)
C8 C9 C13 120.8(3)
C5 C10 C12 113.1(2)
C5 C10 C11 110.0(2)
C12 C10 C11 111.4(3)
C5 C10 H10 107.4
C12 C10 H10 107.4
C11 C10 H10 107.4
C10 C11 H11A 109.5
C10 C11 H11B 109.5
H11A C11 H11B 109.5
C10 C11 H11C 109.5
H11A C11 H11C 109.5
H11B C11 H11C 109.5
C10 C12 H12A 109.5
C10 C12 H12B 109.5
H12A C12 H12B 109.5
C10 C12 H12C 109.5
H12A C12 H12C 109.5
H12B C12 H12C 109.5
C9 C13 C14 111.9(3)
C9 C13 C15 111.7(3)
C14 C13 C15 110.2(3)
C9 C13 H13 107.6
C14 C13 H13 107.6
C15 C13 H13 107.6
C13 C14 H14A 109.5
C13 C14 H14B 109.5
H14A C14 H14B 109.5
C13 C14 H14C 109.5
H14A C14 H14C 109.5
H14B C14 H14C 109.5
C13 C15 H15A 109.5
C13 C15 H15B 109.5
H15A C15 H15B 109.5
C13 C15 H15C 109.5
H15A C15 H15C 109.5
H15B C15 H15C 109.5
C17 C16 C21 122.7(3)
C17 C16 N2 119.1(3)
C21 C16 N2 118.2(2)
C16 C17 C18 117.0(3)
C16 C17 C22 123.1(2)
C18 C17 C22 119.8(3)
C19 C18 C17 121.5(3)
C19 C18 H18 119.3
C17 C18 H18 119.3
C18 C19 C20 120.6(3)
C18 C19 H19 119.7
C20 C19 H19 119.7
C19 C20 C21 120.9(3)
C19 C20 H20 119.5
C21 C20 H20 119.5
C16 C21 C20 117.2(3)
C16 C21 C25 122.5(3)
C20 C21 C25 120.3(3)
C17 C22 C23 110.2(3)
C17 C22 C24 112.9(3)
C23 C22 C24 110.2(3)
C17 C22 H22 107.8
C23 C22 H22 107.8
C24 C22 H22 107.8
C22 C23 H23A 109.5
C22 C23 H23B 109.5
H23A C23 H23B 109.5
C22 C23 H23C 109.5
H23A C23 H23C 109.5
H23B C23 H23C 109.5
C22 C24 H24A 109.5
C22 C24 H24B 109.5
H24A C24 H24B 109.5
C22 C24 H24C 109.5
H24A C24 H24C 109.5
H24B C24 H24C 109.5
C21 C25 C26 112.6(3)
C21 C25 C27 112.1(3)
C26 C25 C27 109.2(3)
C21 C25 H25 107.6
C26 C25 H25 107.6
C27 C25 H25 107.6
C25 C26 H26A 109.5
C25 C26 H26B 109.5
H26A C26 H26B 109.5
C25 C26 H26C 109.5
H26A C26 H26C 109.5
H26B C26 H26C 109.5
C25 C27 H27A 109.5
C25 C27 H27B 109.5
H27A C27 H27B 109.5
C25 C27 H27C 109.5
H27A C27 H27C 109.5
H27B C27 H27C 109.5
N4 C28 N3 114.5(2)
N4 C28 H28 122.8
N3 C28 H28 122.8
N3 C29 C30 102.55(18)
N3 C29 H29A 111.3
C30 C29 H29A 111.3
N3 C29 H29B 111.3
C30 C29 H29B 111.3
H29A C29 H29B 109.2
N4 C30 C29 102.0(2)
N4 C30 H30A 111.4
C29 C30 H30A 111.4
N4 C30 H30B 111.4
C29 C30 H30B 111.4
H30A C30 H30B 109.2
C36 C31 C32 123.5(3)
C36 C31 N3 119.2(2)
C32 C31 N3 117.3(2)
C33 C32 C31 116.6(3)
C33 C32 C37 121.4(3)
C31 C32 C37 122.0(2)
C34 C33 C32 121.2(3)
C34 C33 H33 119.4
C32 C33 H33 119.4
C35 C34 C33 121.0(3)
C35 C34 H34 119.5
C33 C34 H34 119.5
C34 C35 C36 120.7(3)
C34 C35 H35 119.6
C36 C35 H35 119.6
C31 C36 C35 116.9(3)
C31 C36 C40 123.1(3)
C35 C36 C40 120.0(3)
C32 C37 C39 110.3(2)
C32 C37 C38 112.9(2)
C39 C37 C38 110.6(2)
C32 C37 H37 107.6
C39 C37 H37 107.6
C38 C37 H37 107.6
C37 C38 H38A 109.5
C37 C38 H38B 109.5
H38A C38 H38B 109.5
C37 C38 H38C 109.5
H38A C38 H38C 109.5
H38B C38 H38C 109.5
C37 C39 H39A 109.5
C37 C39 H39B 109.5
H39A C39 H39B 109.5
C37 C39 H39C 109.5
H39A C39 H39C 109.5
H39B C39 H39C 109.5
C36 C40 C42 111.5(2)
C36 C40 C41 111.1(2)
C42 C40 C41 110.6(3)
C36 C40 H40 107.8
C42 C40 H40 107.8
C41 C40 H40 107.8
C40 C41 H41A 109.5
C40 C41 H41B 109.5
H41A C41 H41B 109.5
C40 C41 H41C 109.5
H41A C41 H41C 109.5
H41B C41 H41C 109.5
C40 C42 H42A 109.5
C40 C42 H42B 109.5
H42A C42 H42B 109.5
C40 C42 H42C 109.5
H42A C42 H42C 109.5
H42B C42 H42C 109.5
C48 C43 C44 124.0(2)
C48 C43 N4 118.8(2)
C44 C43 N4 117.2(2)
C45 C44 C43 116.3(3)
C45 C44 C49 122.2(2)
C43 C44 C49 121.4(2)
C46 C45 C44 121.2(3)
C46 C45 H45 119.4
C44 C45 H45 119.4
C47 C46 C45 120.9(3)
C47 C46 H46 119.5
C45 C46 H46 119.5
C46 C47 C48 121.2(3)
C46 C47 H47 119.4
C48 C47 H47 119.4
C43 C48 C47 116.3(2)
C43 C48 C52 124.0(2)
C47 C48 C52 119.7(2)
C44 C49 C51 114.2(2)
C44 C49 C50 110.8(2)
C51 C49 C50 109.7(3)
C44 C49 H49 107.3
C51 C49 H49 107.3
C50 C49 H49 107.3
C49 C50 H50A 109.5
C49 C50 H50B 109.5
H50A C50 H50B 109.5
C49 C50 H50C 109.5
H50A C50 H50C 109.5
H50B C50 H50C 109.5
C49 C51 H51A 109.5
C49 C51 H51B 109.5
H51A C51 H51B 109.5
C49 C51 H51C 109.5
H51A C51 H51C 109.5
H51B C51 H51C 109.5
C48 C52 C53 111.6(3)
C48 C52 C54 111.7(2)
C53 C52 C54 110.3(3)
C48 C52 H52 107.7
C53 C52 H52 107.7
C54 C52 H52 107.7
C52 C53 H53A 109.5
C52 C53 H53B 109.5
H53A C53 H53B 109.5
C52 C53 H53C 109.5
H53A C53 H53C 109.5
H53B C53 H53C 109.5
C52 C54 H54A 109.5
C52 C54 H54B 109.5
H54A C54 H54B 109.5
C52 C54 H54C 109.5
H54A C54 H54C 109.5
H54B C54 H54C 109.5
C56 C55 H55A 109.5
C56 C55 H55B 109.5
H55A C55 H55B 109.5
C56 C55 H55C 109.5
H55A C55 H55C 109.5
H55B C55 H55C 109.5
O1 C56 C55 112.9(3)
O1 C56 H56A 109.0
C55 C56 H56A 109.0
O1 C56 H56B 109.0
C55 C56 H56B 109.0
H56A C56 H56B 107.8
O1 C57 C58 109.5(3)
O1 C57 H57A 109.8
C58 C57 H57A 109.8
O1 C57 H57B 109.8
C58 C57 H57B 109.8
H57A C57 H57B 108.2
C57 C58 H58A 109.5
C57 C58 H58B 109.5
H58A C58 H58B 109.5
C57 C58 H58C 109.5
H58A C58 H58C 109.5
H58B C58 H58C 109.5
C1 N1 C4 126.5(2)
C1 N1 C2 114.1(2)
C4 N1 C2 118.62(19)
C1 N2 C16 125.9(2)
C1 N2 C3 113.9(2)
C16 N2 C3 120.1(2)
C28 N3 C31 124.9(2)
C28 N3 C29 109.0(2)
C31 N3 C29 125.15(18)
C28 N4 C43 124.4(2)
C28 N4 C30 109.72(19)
C43 N4 C30 124.7(2)
C1 Fe1 Cl3 114.36(7)
C1 Fe1 Cl1 110.53(7)
Cl3 Fe1 Cl1 111.39(3)
C1 Fe1 Cl2 110.08(7)
Cl3 Fe1 Cl2 103.71(3)
Cl1 Fe1 Cl2 106.25(3)
C57 O1 C56 113.7(3)

loop_
_geom_bond_atom_site_label_1
_geom_bond_atom_site_label_2
_geom_bond_distance
C1 N2 1.338(3)
C1 N1 1.343(3)
C1 Fe1 2.121(2)
C2 N1 1.478(3)
C2 C3 1.515(4)
C2 H2A 0.9900
C2 H2B 0.9900
C3 N2 1.478(3)
C3 H3A 0.9900
C3 H3B 0.9900
C4 C5 1.394(4)
C4 C9 1.395(4)
C4 N1 1.437(3)
C5 C6 1.393(4)
C5 C10 1.521(4)
C6 C7 1.382(5)
C6 H6 0.9500
C7 C8 1.354(5)
C7 H7 0.9500
C8 C9 1.397(4)
C8 H8 0.9500
C9 C13 1.504(5)
C10 C12 1.522(4)
C10 C11 1.526(4)
C10 H10 1.0000
C11 H11A 0.9800
C11 H11B 0.9800
C11 H11C 0.9800
C12 H12A 0.9800
C12 H12B 0.9800
C12 H12C 0.9800
C13 C14 1.531(5)
C13 C15 1.537(4)
C13 H13 1.0000
C14 H14A 0.9800
C14 H14B 0.9800
C14 H14C 0.9800
C15 H15A 0.9800
C15 H15B 0.9800
C15 H15C 0.9800
C16 C17 1.396(4)
C16 C21 1.398(4)
C16 N2 1.443(3)
C17 C18 1.399(4)
C17 C22 1.511(4)
C18 C19 1.362(5)
C18 H18 0.9500
C19 C20 1.376(5)
C19 H19 0.9500
C20 C21 1.398(4)
C20 H20 0.9500
C21 C25 1.520(4)
C22 C23 1.527(4)
C22 C24 1.534(4)
C22 H22 1.0000
C23 H23A 0.9800
C23 H23B 0.9800
C23 H23C 0.9800
C24 H24A 0.9800
C24 H24B 0.9800
C24 H24C 0.9800
C25 C26 1.530(5)
C25 C27 1.532(4)
C25 H25 1.0000
C26 H26A 0.9800
C26 H26B 0.9800
C26 H26C 0.9800
C27 H27A 0.9800
C27 H27B 0.9800
C27 H27C 0.9800
C28 N4 1.301(3)
C28 N3 1.309(3)
C28 H28 0.9500
C29 N3 1.490(3)
C29 C30 1.532(3)
C29 H29A 0.9900
C29 H29B 0.9900
C30 N4 1.489(3)
C30 H30A 0.9900
C30 H30B 0.9900
C31 C36 1.392(4)
C31 C32 1.410(4)
C31 N3 1.443(3)
C32 C33 1.383(4)
C32 C37 1.505(4)
C33 C34 1.380(4)
C33 H33 0.9500
C34 C35 1.374(4)
C34 H34 0.9500
C35 C36 1.398(4)
C35 H35 0.9500
C36 C40 1.513(4)
C37 C39 1.527(4)
C37 C38 1.530(4)
C37 H37 1.0000
C38 H38A 0.9800
C38 H38B 0.9800
C38 H38C 0.9800
C39 H39A 0.9800
C39 H39B 0.9800
C39 H39C 0.9800
C40 C42 1.527(4)
C40 C41 1.530(4)
C40 H40 1.0000
C41 H41A 0.9800
C41 H41B 0.9800
C41 H41C 0.9800
C42 H42A 0.9800
C42 H42B 0.9800
C42 H42C 0.9800
C43 C48 1.394(4)
C43 C44 1.403(4)
C43 N4 1.456(3)
C44 C45 1.394(4)
C44 C49 1.508(4)
C45 C46 1.375(4)
C45 H45 0.9500
C46 C47 1.370(4)
C46 H46 0.9500
C47 C48 1.403(3)
C47 H47 0.9500
C48 C52 1.514(4)
C49 C51 1.514(4)
C49 C50 1.515(4)
C49 H49 1.0000
C50 H50A 0.9800
C50 H50B 0.9800
C50 H50C 0.9800
C51 H51A 0.9800
C51 H51B 0.9800
C51 H51C 0.9800
C52 C53 1.515(4)
C52 C54 1.526(4)
C52 H52 1.0000
C53 H53A 0.9800
C53 H53B 0.9800
C53 H53C 0.9800
C54 H54A 0.9800
C54 H54B 0.9800
C54 H54C 0.9800
C55 C56 1.500(5)
C55 H55A 0.9800
C55 H55B 0.9800
C55 H55C 0.9800
C56 O1 1.454(4)
C56 H56A 0.9900
C56 H56B 0.9900
C57 O1 1.411(4)
C57 C58 1.487(5)
C57 H57A 0.9900
C57 H57B 0.9900
C58 H58A 0.9800
C58 H58B 0.9800
C58 H58C 0.9800
Cl1 Fe1 2.2991(8)
Cl2 Fe1 2.3205(9)
Cl3 Fe1 2.2963(7)

loop_
_geom_torsion_atom_site_label_1
_geom_torsion_atom_site_label_2
_geom_torsion_atom_site_label_3
_geom_torsion_atom_site_label_4
_geom_torsion
N1 C2 C3 N2 11.0(3)
C9 C4 C5 C6 1.2(4)
N1 C4 C5 C6 176.7(2)
C9 C4 C5 C10 -175.6(2)
N1 C4 C5 C10 -0.1(4)
C4 C5 C6 C7 0.2(4)
C10 C5 C6 C7 177.1(2)
C5 C6 C7 C8 -1.0(5)
C6 C7 C8 C9 0.3(5)
C5 C4 C9 C8 -1.8(4)
N1 C4 C9 C8 -177.3(2)
C5 C4 C9 C13 176.4(3)
N1 C4 C9 C13 0.9(4)
C7 C8 C9 C4 1.0(4)
C7 C8 C9 C13 -177.2(3)
C6 C5 C10 C12 58.1(3)
C4 C5 C10 C12 -125.2(3)
C6 C5 C10 C11 -67.1(3)
C4 C5 C10 C11 109.7(3)
C4 C9 C13 C14 127.4(3)
C8 C9 C13 C14 -54.4(4)
C4 C9 C13 C15 -108.5(3)
C8 C9 C13 C15 69.7(4)
C21 C16 C17 C18 -2.1(4)
N2 C16 C17 C18 179.6(2)
C21 C16 C17 C22 175.1(3)
N2 C16 C17 C22 -3.2(4)
C16 C17 C18 C19 0.2(5)
C22 C17 C18 C19 -177.1(3)
C17 C18 C19 C20 1.4(5)
C18 C19 C20 C21 -1.1(5)
C17 C16 C21 C20 2.4(4)
N2 C16 C21 C20 -179.3(2)
C17 C16 C21 C25 -178.4(3)
N2 C16 C21 C25 -0.1(4)
C19 C20 C21 C16 -0.8(5)
C19 C20 C21 C25 -180.0(3)
C16 C17 C22 C23 -100.3(3)
C18 C17 C22 C23 76.8(3)
C16 C17 C22 C24 136.0(3)
C18 C17 C22 C24 -46.9(4)
C16 C21 C25 C26 -95.8(4)
C20 C21 C25 C26 83.4(4)
C16 C21 C25 C27 140.7(3)
C20 C21 C25 C27 -40.2(4)
N3 C29 C30 N4 14.2(2)
C36 C31 C32 C33 2.3(4)
N3 C31 C32 C33 -176.1(2)
C36 C31 C32 C37 179.4(2)
N3 C31 C32 C37 1.0(3)
C31 C32 C33 C34 -0.2(4)
C37 C32 C33 C34 -177.3(3)
C32 C33 C34 C35 -1.5(4)
C33 C34 C35 C36 1.1(4)
C32 C31 C36 C35 -2.6(4)
N3 C31 C36 C35 175.8(2)
C32 C31 C36 C40 177.2(2)
N3 C31 C36 C40 -4.4(4)
C34 C35 C36 C31 0.8(4)
C34 C35 C36 C40 -179.0(3)
C33 C32 C37 C39 82.5(3)
C31 C32 C37 C39 -94.5(3)
C33 C32 C37 C38 -41.7(4)
C31 C32 C37 C38 141.3(3)
C31 C36 C40 C42 -119.7(3)
C35 C36 C40 C42 60.1(3)
C31 C36 C40 C41 116.3(3)
C35 C36 C40 C41 -63.8(3)
C48 C43 C44 C45 -1.4(4)
N4 C43 C44 C45 -179.8(2)
C48 C43 C44 C49 175.1(3)
N4 C43 C44 C49 -3.3(4)
C43 C44 C45 C46 1.4(4)
C49 C44 C45 C46 -175.1(3)
C44 C45 C46 C47 -0.5(5)
C45 C46 C47 C48 -0.5(5)
C44 C43 C48 C47 0.5(4)
N4 C43 C48 C47 178.9(2)
C44 C43 C48 C52 -179.9(3)
N4 C43 C48 C52 -1.5(4)
C46 C47 C48 C43 0.5(4)
C46 C47 C48 C52 -179.2(3)
C45 C44 C49 C51 -33.3(4)
C43 C44 C49 C51 150.4(3)
C45 C44 C49 C50 91.2(3)
C43 C44 C49 C50 -85.1(3)
C43 C48 C52 C53 -118.5(3)
C47 C48 C52 C53 61.1(3)
C43 C48 C52 C54 117.6(3)
C47 C48 C52 C54 -62.8(4)
N2 C1 N1 C4 172.0(2)
Fe1 C1 N1 C4 -16.8(4)
N2 C1 N1 C2 2.8(3)
Fe1 C1 N1 C2 173.93(19)
C5 C4 N1 C1 101.4(3)
C9 C4 N1 C1 -82.9(3)
C5 C4 N1 C2 -89.8(3)
C9 C4 N1 C2 85.9(3)
C3 C2 N1 C1 -9.3(3)
C3 C2 N1 C4 -179.4(2)
N1 C1 N2 C16 -176.7(2)
Fe1 C1 N2 C16 12.1(4)
N1 C1 N2 C3 5.5(3)
Fe1 C1 N2 C3 -165.65(19)
C17 C16 N2 C1 -91.4(3)
C21 C16 N2 C1 90.2(3)
C17 C16 N2 C3 86.2(3)
C21 C16 N2 C3 -92.2(3)
C2 C3 N2 C1 -11.0(3)
C2 C3 N2 C16 171.1(2)
N4 C28 N3 C31 175.1(2)
N4 C28 N3 C29 5.7(3)
C36 C31 N3 C28 -73.8(3)
C32 C31 N3 C28 104.7(3)
C36 C31 N3 C29 94.0(3)
C32 C31 N3 C29 -87.6(3)
C30 C29 N3 C28 -12.8(3)
C30 C29 N3 C31 177.8(2)
N3 C28 N4 C43 173.0(2)
N3 C28 N4 C30 4.5(3)
C48 C43 N4 C28 -71.7(3)
C44 C43 N4 C28 106.8(3)
C48 C43 N4 C30 95.1(3)
C44 C43 N4 C30 -86.4(3)
C29 C30 N4 C28 -12.1(3)
C29 C30 N4 C43 179.4(2)
N2 C1 Fe1 Cl3 -158.0(2)
N1 C1 Fe1 Cl3 32.5(2)
N2 C1 Fe1 Cl1 -31.4(2)
N1 C1 Fe1 Cl1 159.2(2)
N2 C1 Fe1 Cl2 85.7(2)
N1 C1 Fe1 Cl2 -83.8(2)
C58 C57 O1 C56 163.5(3)
C55 C56 O1 C57 68.8(4)
